data_9016939
loop_
_publ_author_name
'Groat, L. A.'
'Evans, R. J.'
'Cempirek, J.'
'McCammon, C.'
'Houzar, S.'

_publ_section_title
;
 Fe-rich and As-bearing vesuvianite and wiluite from Kozlov, Czech Republic
;
_journal_name_full 'American Mineralogist'
_journal_page_first 1330
_journal_page_last 1337
_journal_volume 98
_journal_year 2013
_chemical_formula_sum 'Al8.759 As0.416 B2.604 Ca18.696 Fe4.36 O79.048 Si17.769'
_chemical_name_mineral Vesuvianite
_space_group_IT_number 126
_space_group_name_Hall '-P 4a 2bc'
_space_group_name_H-M_alt 'P 4/n n c :2'
_symmetry_space_group_name_H-M 'P 4/n n c :2'
_cell_angle_alpha 90
_cell_angle_beta 90
_cell_angle_gamma 90
_cell_formula_units_Z 2
_cell_length_a 15.7250
_cell_length_b 15.7250
_cell_length_c 11.7736
_cell_volume 2911.324
_database_code_amcsd 0019914
_exptl_crystal_density_diffrn 3.482
_cod_data_source_file inputs/fixed/downloads/05/05567.cif
_cod_data_source_block 05567
_cod_original_sg_symbol_H-M 'P 4/n n c'
_cod_original_formula_sum 'Ca18.696 Fe4.36 Al8.759 As.416 Si17.769 B2.604 O79.048'
_cod_database_code 9016939

loop_
_space_group_symop_operation_xyz
x,y,z
-y,-x,1/2+z
y,x,1/2-z
1/2+y,-x,-z
1/2-y,x,z
1/2+x,-y,1/2+z
1/2-x,y,1/2-z
1/2+x,1/2+y,-z
1/2-x,1/2-y,z
1/2+y,1/2+x,1/2+z
1/2-y,1/2-x,1/2-z
-y,1/2+x,-z
y,1/2-x,z
-x,1/2+y,1/2+z
x,1/2-y,1/2-z
-x,-y,-z

loop_
_atom_site_label
_atom_site_fract_x
_atom_site_fract_y
_atom_site_fract_z
_atom_site_occupancy
_atom_site_U_iso_or_equiv
_atom_site_type_symbol
_atom_site_attached_hydrogens
CaX1 0.75000 0.25000 0.25000 1.00000 0.01067 Ca 0
CaX2 0.80992 0.04456 0.37968 1.00000 0.01080 Ca 0
CaX3 0.89867 -0.17887 0.89420 0.96200 0.01983 Ca 0
FeX3 0.89867 -0.17887 0.89420 0.03800 0.01983 Fe 0
CaX4 0.75000 0.75000 0.14375 0.50000 0.01160 Ca 0
FeY1 0.75000 0.75000 0.05348 0.50000 0.01950 Fe 0
AlY2 0.00000 0.00000 0.00000 0.95380 0.01053 Al 0
AsY2 0.00000 0.00000 0.00000 0.04620 0.01053 As 0
AlY3 0.88820 0.12073 0.12770 0.61800 0.00941 Al 0
FeY3 0.88820 0.12073 0.12770 0.38200 0.00941 Fe 0
SiZ1 0.75000 0.25000 0.00000 1.00000 0.00791 Si 0
SiZ2 0.82162 0.04056 0.87099 0.97110 0.00994 Si 0
AsZ2 0.82162 0.04056 0.87099 0.02890 0.00994 As 0
SiZ3 0.91603 0.84973 0.36435 1.00000 0.00874 Si 0
BT1 0.05370 0.05370 0.25000 0.42600 0.02350 B 0
BT2 0.25000 0.25000 0.25000 0.90000 0.03800 B 0
O1 0.77864 0.17274 0.08478 1.00000 0.01060 O 0
O2 0.88004 0.16113 0.28361 1.00000 0.01200 O 0
O3 0.95692 0.22493 0.07672 1.00000 0.01470 O 0
O4 0.93910 0.10456 0.47001 1.00000 0.01120 O 0
O5 0.82861 0.01162 0.18043 1.00000 0.01130 O 0
O6 0.87975 0.72413 0.05417 1.00000 0.01500 O 0
O7A 0.82370 0.94460 0.82100 0.61000 0.01590 O 0
O7B 0.85380 0.95300 0.80440 0.39000 0.01900 O 0
O8 0.93977 0.90858 0.06781 1.00000 0.01080 O 0
O9 0.85388 0.85388 0.25000 1.00000 0.01120 O 0
O10 0.75000 0.75000 0.86090 0.82000 0.03920 O 0
O11 -0.00083 0.05937 0.14106 1.00000 0.01490 O 0
O12A 0.18500 0.22640 0.30700 0.08100 0.03600 O 0
O12B 0.15170 0.21490 0.28080 0.09500 0.03200 O 0

loop_
_cod_changelog_entry_id
_cod_changelog_entry_author
_cod_changelog_entry_date
_cod_changelog_entry_text
1
;cod-tools version 3.8.0
Id: cif_guess_AMCSD_atom_types 9581 2023-05-17 12:35:41Z saulius
;
2023-05-23T09:20:37+03:00
;Derived atom types and hydrogen counts
from atom names that follow the AMCSD naming convention
(Wat == water, O-H == hydroxyl).
;

loop_
_cod_related_entry_id
_cod_related_entry_database
_cod_related_entry_code
1 AMCSD 0019914
